data_4134065
loop_
_publ_author_name
'Palumbo, Chad T.'
'Scopelliti, Rosario'
'Zivkovic, Ivica'
'Mazzanti, Marinella'

_publ_section_title
;
 C-H Bond Activation by an Isolated Dinuclear U(III)/U(IV) Nitride.
;
_journal_name_full 'Journal of the American Chemical Society'
_journal_paper_doi 10.1021/jacs.9b12804
_journal_year 2020
_chemical_formula_sum 'C72 H171 N10 O2 Si16 U4'
_chemical_formula_weight 2610.74
_space_group_crystal_system triclinic
_space_group_IT_number 2
_space_group_name_Hall '-P 1'
_space_group_name_H-M_alt 'P -1'
_atom_sites_solution_hydrogens geom
_atom_sites_solution_primary dual
_atom_sites_solution_secondary difmap
_audit_creation_method SHELXL-2018/3
_cell_angle_alpha 92.605(2)
_cell_angle_beta 92.492(3)
_cell_angle_gamma 109.741(3)
_cell_formula_units_Z 2
_cell_length_a 12.3775(4)
_cell_length_b 15.2039(4)
_cell_length_c 32.5115(10)
_cell_measurement_reflns_used 7282
_cell_measurement_temperature 140.2(6)
_cell_measurement_theta_max 72.4320
_cell_measurement_theta_min 3.0680
_cell_volume 5741.4(3)
_computing_cell_refinement 'CrysAlisPro 1.171.40.61a (Rigaku OD, 2019)'
_computing_data_collection 'CrysAlisPro 1.171.40.61a (Rigaku OD, 2019)'
_computing_data_reduction 'CrysAlisPro 1.171.40.61a (Rigaku OD, 2019)'
_computing_molecular_graphics 'Mercury 4.2.0 (CCDC, 2019)'
_computing_publication_material 'CIFTab (Sheldrick, 2016)'
_computing_structure_refinement 'SHELXL-2018/3 (Sheldrick, 2018)'
_computing_structure_solution 'SHELXT 2018/2 (Sheldrick, 2018)'
_diffrn_ambient_environment N~2~
_diffrn_ambient_temperature 140.2(6)
_diffrn_detector 'CCD plate'
_diffrn_detector_area_resol_mean 5.2817
_diffrn_detector_type AtlasS2
_diffrn_measured_fraction_theta_full 0.999
_diffrn_measured_fraction_theta_max 0.971
_diffrn_measurement_details
;
List of Runs (angles in degrees, time in seconds):

  # Type    Start    End  Width  t~exp~   \w     \q     \k     \f   Frames
--------------------------------------------------------------------------
  1  \w   -113.00 -39.00   1.00    7.50    --  -40.91 -38.00-150.00   74
  2  \w    -64.00  29.00   1.00    7.50    --  -40.91  77.00 -60.00   93
  3  \w    -73.00  -6.00   1.00    7.50    --  -40.91 125.00 120.00   67
  4  \w    -48.00  27.00   1.00    7.50    --  -40.91  38.00  30.00   75
  5  \w    -87.00 -49.00   1.00    7.50    --  -40.91 125.00  30.00   38
  6  \w    -19.00  37.00   1.00    7.50    --   40.91 -77.00  90.00   56
  7  \w     53.00  80.00   1.00   30.00    --  105.15-111.00   0.00   27
  8  \w     29.00 131.00   1.00   30.00    --  105.15 -30.00 -30.00  102
  9  \w     76.00 109.00   1.00   30.00    --  105.15-111.00 -60.00   33
 10  \w     76.00 173.00   1.00   30.00    --  105.15  61.00 -30.00   97
 11  \w     48.00  91.00   1.00   30.00    --  105.15 -94.00  60.00   43
 12  \w     29.00 108.00   1.00   30.00    --  105.15-111.00 150.00   79
 13  \w    111.00 140.00   1.00   30.00    --  105.15 111.00 -90.00   29
 14  \w     54.00  79.00   1.00   30.00    --  105.15 -45.00  30.00   25
 15  \w    111.00 139.00   1.00   30.00    --  105.15  77.00 150.00   28
 16  \w     31.00 154.00   1.00   30.00    --  105.15 -15.00 150.00  123
 17  \w     36.00 129.00   1.00   30.00    --  105.15 -61.00-180.00   93
 18  \w     29.00 109.00   1.00   30.00    --  105.15-111.00  30.00   80
 19  \w     27.00 105.00   1.00   30.00    --  105.15 -94.00-180.00   78
;
_diffrn_measurement_device 'four-circle diffractometer'
_diffrn_measurement_device_type 'SuperNova, Dual, Cu at home/near, AtlasS2'
_diffrn_measurement_method '\w scans'
_diffrn_radiation_monochromator mirror
_diffrn_radiation_probe x-ray
_diffrn_radiation_type 'Cu K\a'
_diffrn_radiation_wavelength 1.54184
_diffrn_reflns_av_R_equivalents 0.0861
_diffrn_reflns_av_unetI/netI 0.1268
_diffrn_reflns_Laue_measured_fraction_full 0.999
_diffrn_reflns_Laue_measured_fraction_max 0.971
_diffrn_reflns_limit_h_max 15
_diffrn_reflns_limit_h_min -13
_diffrn_reflns_limit_k_max 18
_diffrn_reflns_limit_k_min -13
_diffrn_reflns_limit_l_max 40
_diffrn_reflns_limit_l_min -38
_diffrn_reflns_number 43244
_diffrn_reflns_point_group_measured_fraction_full 0.999
_diffrn_reflns_point_group_measured_fraction_max 0.971
_diffrn_reflns_theta_full 67.684
_diffrn_reflns_theta_max 72.858
_diffrn_reflns_theta_min 3.094
_diffrn_source 'micro-focus sealed X-ray tube'
_diffrn_source_type 'SuperNova (Cu) X-ray Source'
_exptl_absorpt_coefficient_mu 17.572
_exptl_absorpt_correction_T_max 0.417
_exptl_absorpt_correction_T_min 0.096
_exptl_absorpt_correction_type gaussian
_exptl_absorpt_process_details
;
CrysAlisPro 1.171.40.61a (Rigaku Oxford Diffraction, 2019)
Numerical absorption correction based on gaussian integration over
a multifaceted crystal model.
Empirical absorption correction using spherical harmonics,
 implemented in SCALE3 ABSPACK scaling algorithm.
;
_exptl_crystal_colour 'clear pale orange'
_exptl_crystal_density_diffrn 1.510
_exptl_crystal_description plate
_exptl_crystal_F_000 2562
_exptl_crystal_size_max 0.233
_exptl_crystal_size_mid 0.145
_exptl_crystal_size_min 0.109
_refine_diff_density_max 3.235
_refine_diff_density_min -2.268
_refine_diff_density_rms 0.183
_refine_ls_extinction_method none
_refine_ls_goodness_of_fit_ref 1.009
_refine_ls_hydrogen_treatment constr
_refine_ls_matrix_type full
_refine_ls_number_parameters 988
_refine_ls_number_reflns 22238
_refine_ls_number_restraints 1137
_refine_ls_restrained_S_all 0.988
_refine_ls_R_factor_all 0.1106
_refine_ls_R_factor_gt 0.0667
_refine_ls_shift/su_max 0.001
_refine_ls_shift/su_mean 0.000
_refine_ls_structure_factor_coef Fsqd
_refine_ls_weighting_details 'w=1/[\s^2^(Fo^2^)+(0.0493P)^2^] where P=(Fo^2^+2Fc^2^)/3'
_refine_ls_weighting_scheme calc
_refine_ls_wR_factor_gt 0.1478
_refine_ls_wR_factor_ref 0.1739
_reflns_Friedel_coverage 0.000
_reflns_number_gt 14040
_reflns_number_total 22238
_reflns_threshold_expression 'I > 2\s(I)'
_cod_data_source_file ja9b12804_si_007.cif
_cod_data_source_block ctp613
_cod_original_cell_volume 5741.5(3)
_cod_database_code 4134065
_shelx_shelxl_version_number 2018/3
_shelx_space_group_comment
;
The symmetry employed for this shelxl refinement is uniquely defined
by the following loop, which should always be used as a source of
symmetry information in preference to the above space-group names.
They are only intended as comments.
;
_shelx_estimated_absorpt_t_min 0.105
_shelx_estimated_absorpt_t_max 0.250

loop_
_space_group_symop_operation_xyz
'x, y, z'
'-x, -y, -z'

loop_
_atom_site_label
_atom_site_type_symbol
_atom_site_fract_x
_atom_site_fract_y
_atom_site_fract_z
_atom_site_U_iso_or_equiv
_atom_site_adp_type
_atom_site_occupancy
_atom_site_site_symmetry_order
_atom_site_calc_flag
_atom_site_refinement_flags_posn
_atom_site_refinement_flags_adp
_atom_site_refinement_flags_occupancy
U1 U 0.51034(4) 0.31300(3) 0.24022(2) 0.05595(14) Uani 1 1 d . . .
U2 U 0.35529(4) 0.46993(3) 0.26551(2) 0.04804(13) Uani 1 1 d . . .
Si1 Si 0.6135(4) 0.2931(3) 0.34319(15) 0.0614(11) Uani 1 1 d . . .
Si2 Si 0.6048(4) 0.1448(3) 0.2790(2) 0.0788(16) Uani 1 1 d . . .
Si3 Si 0.7638(5) 0.4140(4) 0.19402(18) 0.0805(14) Uani 1 1 d . . .
Si4 Si 0.5759(7) 0.2949(6) 0.1347(2) 0.111(3) Uani 1 1 d . . .
Si5 Si 0.3128(4) 0.4969(3) 0.37155(13) 0.0600(11) Uani 1 1 d . . .
Si6 Si 0.1267(4) 0.3493(3) 0.31748(15) 0.0582(10) Uani 1 1 d . . .
Si7 Si 0.5742(4) 0.6900(3) 0.25473(14) 0.0571(10) Uani 1 1 d . . .
Si8 Si 0.3270(4) 0.6770(3) 0.24982(16) 0.0629(11) Uani 1 1 d . . .
N1 N 0.5969(11) 0.2545(7) 0.2913(4) 0.059(3) Uani 1 1 d . . .
N2 N 0.6237(13) 0.3416(10) 0.1845(5) 0.071(3) Uani 1 1 d . . .
N3 N 0.5019(11) 0.4272(7) 0.2797(4) 0.060(3) Uani 1 1 d . . .
H3 H 0.553677 0.454365 0.299913 0.073 Uiso 1 1 calc R U .
N4 N 0.2585(11) 0.4362(7) 0.3252(4) 0.051(3) Uani 1 1 d . . .
N5 N 0.4316(11) 0.6284(7) 0.2627(4) 0.054(3) Uani 1 1 d . . .
C1 C 0.3254(15) 0.1842(11) 0.2424(7) 0.075(4) Uani 1 1 d . U .
C2 C 0.2449(16) 0.1114(12) 0.2440(7) 0.081(5) Uani 1 1 d . U .
C3 C 0.1512(17) 0.0304(12) 0.2468(7) 0.079(4) Uani 1 1 d . U .
C4 C 0.1582(18) -0.0602(12) 0.2399(7) 0.086(5) Uani 1 1 d . U .
H4 H 0.230598 -0.064586 0.233743 0.103 Uiso 1 1 calc R U .
C5 C 0.070(2) -0.1392(16) 0.2416(8) 0.106(5) Uani 1 1 d . U .
H5 H 0.078128 -0.198191 0.235087 0.127 Uiso 1 1 calc R U .
C6 C -0.036(2) -0.1327(16) 0.2536(8) 0.107(6) Uani 1 1 d . U .
H6 H -0.099102 -0.188010 0.257226 0.128 Uiso 1 1 calc R U .
C7 C -0.047(2) -0.0484(16) 0.2598(8) 0.105(5) Uani 1 1 d . U .
H7 H -0.119486 -0.044196 0.266605 0.126 Uiso 1 1 calc R U .
C8 C 0.0441(18) 0.0311(14) 0.2563(7) 0.088(5) Uani 1 1 d . U .
H8 H 0.033633 0.089779 0.260741 0.106 Uiso 1 1 calc R U .
C9 C 0.3734(15) 0.3861(11) 0.2007(5) 0.064(3) Uani 1 1 d . U .
C10 C 0.3098(16) 0.4399(11) 0.1952(6) 0.067(3) Uani 1 1 d . U .
C11 C 0.2676(16) 0.4586(12) 0.1544(6) 0.070(3) Uani 1 1 d . U .
C12 C 0.336(2) 0.5013(15) 0.1229(7) 0.089(4) Uani 1 1 d . U .
H12 H 0.416319 0.512356 0.126481 0.107 Uiso 1 1 calc R U .
C13 C 0.297(2) 0.5282(18) 0.0878(7) 0.102(5) Uani 1 1 d . U .
H13 H 0.351025 0.561976 0.069243 0.123 Uiso 1 1 calc R U .
C14 C 0.183(2) 0.5081(18) 0.0783(8) 0.107(5) Uani 1 1 d . U .
H14 H 0.154569 0.521900 0.052641 0.128 Uiso 1 1 calc R U .
C15 C 0.110(2) 0.4660(18) 0.1087(7) 0.103(5) Uani 1 1 d . U .
H15 H 0.029449 0.451842 0.104351 0.123 Uiso 1 1 calc R U .
C16 C 0.1534(19) 0.4456(16) 0.1439(7) 0.093(5) Uani 1 1 d . U .
H16 H 0.099960 0.419263 0.163872 0.111 Uiso 1 1 calc R U .
C17 C 0.4714(16) 0.2759(13) 0.3638(7) 0.083(5) Uani 1 1 d . . .
H17A H 0.423377 0.209762 0.359615 0.124 Uiso 1 1 calc R U .
H17B H 0.434135 0.314229 0.349347 0.124 Uiso 1 1 calc R U .
H17C H 0.481423 0.294653 0.393346 0.124 Uiso 1 1 calc R U .
C18 C 0.7062(14) 0.4203(10) 0.3533(5) 0.061(4) Uani 1 1 d . . .
H18A H 0.685113 0.457742 0.332764 0.091 Uiso 1 1 calc R U .
H18B H 0.787305 0.426594 0.351551 0.091 Uiso 1 1 calc R U .
H18C H 0.694310 0.442430 0.380991 0.091 Uiso 1 1 calc R U .
C19 C 0.6853(18) 0.2344(13) 0.3792(7) 0.092(6) Uani 1 1 d . . .
H19A H 0.763622 0.244106 0.371083 0.138 Uiso 1 1 calc R U .
H19B H 0.641551 0.167188 0.378007 0.138 Uiso 1 1 calc R U .
H19C H 0.688376 0.261213 0.407407 0.138 Uiso 1 1 calc R U .
C20 C 0.4974(18) 0.0502(10) 0.3055(8) 0.095(6) Uani 1 1 d . U .
H20A H 0.419513 0.045162 0.295512 0.142 Uiso 1 1 calc R U .
H20B H 0.507059 0.065450 0.335330 0.142 Uiso 1 1 calc R U .
H20C H 0.509277 -0.009457 0.299458 0.142 Uiso 1 1 calc R U .
C21 C 0.7535(17) 0.1360(13) 0.2892(8) 0.100(7) Uani 1 1 d . . .
H21A H 0.768981 0.134419 0.318916 0.150 Uiso 1 1 calc R U .
H21B H 0.811673 0.190373 0.278800 0.150 Uiso 1 1 calc R U .
H21C H 0.756458 0.078558 0.275049 0.150 Uiso 1 1 calc R U .
C22 C 0.5710(17) 0.1158(11) 0.2216(7) 0.093(5) Uani 1 1 d . . .
H22A H 0.617085 0.168538 0.206484 0.140 Uiso 1 1 calc R U .
H22B H 0.489085 0.104140 0.215032 0.140 Uiso 1 1 calc R U .
H22C H 0.589250 0.059794 0.213524 0.140 Uiso 1 1 calc R U .
C23 C 0.7791(19) 0.4749(15) 0.2457(7) 0.099(6) Uani 1 1 d . . .
H23A H 0.767580 0.429310 0.266833 0.148 Uiso 1 1 calc R U .
H23B H 0.721500 0.505851 0.247437 0.148 Uiso 1 1 calc R U .
H23C H 0.856274 0.521831 0.250033 0.148 Uiso 1 1 calc R U .
C24 C 0.866(2) 0.3471(18) 0.1964(10) 0.129(10) Uani 1 1 d . . .
H24A H 0.872748 0.322432 0.168596 0.193 Uiso 1 1 calc R U .
H24B H 0.837387 0.295105 0.214292 0.193 Uiso 1 1 calc R U .
H24C H 0.941921 0.388848 0.207538 0.193 Uiso 1 1 calc R U .
C25 C 0.820(2) 0.5083(18) 0.1561(8) 0.116(8) Uani 1 1 d . . .
H25A H 0.778398 0.552410 0.157868 0.174 Uiso 1 1 calc R U .
H25B H 0.809676 0.479106 0.127995 0.174 Uiso 1 1 calc R U .
H25C H 0.902541 0.541814 0.162829 0.174 Uiso 1 1 calc R U .
C26 C 0.440(2) 0.195(2) 0.1361(8) 0.143(10) Uani 1 1 d . . .
H26A H 0.386745 0.213441 0.152789 0.215 Uiso 1 1 calc R U .
H26B H 0.456529 0.142403 0.148264 0.215 Uiso 1 1 calc R U .
H26C H 0.406123 0.175536 0.107962 0.215 Uiso 1 1 calc R U .
C27 C 0.678(3) 0.244(2) 0.1079(8) 0.146(11) Uani 1 1 d . . .
H27A H 0.695926 0.199458 0.125506 0.218 Uiso 1 1 calc R U .
H27B H 0.749243 0.294794 0.103057 0.218 Uiso 1 1 calc R U .
H27C H 0.641466 0.211884 0.081529 0.218 Uiso 1 1 calc R U .
C28 C 0.548(3) 0.381(2) 0.0998(9) 0.153(10) Uani 1 1 d . U .
H28A H 0.620520 0.432186 0.096822 0.230 Uiso 1 1 calc R U .
H28B H 0.492507 0.405851 0.111714 0.230 Uiso 1 1 calc R U .
H28C H 0.517742 0.349312 0.072712 0.230 Uiso 1 1 calc R U .
C29 C 0.2598(19) 0.5977(14) 0.3805(7) 0.099(6) Uani 1 1 d . U .
H29A H 0.175548 0.574308 0.379714 0.148 Uiso 1 1 calc R U .
H29B H 0.285464 0.641693 0.358878 0.148 Uiso 1 1 calc R U .
H29C H 0.290589 0.629662 0.407494 0.148 Uiso 1 1 calc R U .
C30 C 0.275(2) 0.4246(15) 0.4170(7) 0.110(7) Uani 1 1 d . U .
H30A H 0.309627 0.375108 0.415299 0.165 Uiso 1 1 calc R U .
H30B H 0.191654 0.396187 0.417216 0.165 Uiso 1 1 calc R U .
H30C H 0.305370 0.464317 0.442375 0.165 Uiso 1 1 calc R U .
C31 C 0.4685(15) 0.5421(11) 0.3734(5) 0.068(4) Uani 1 1 d . . .
H31A H 0.493749 0.586152 0.351764 0.102 Uiso 1 1 calc R U .
H31B H 0.497597 0.490169 0.368906 0.102 Uiso 1 1 calc R U .
H31C H 0.498260 0.574377 0.400408 0.102 Uiso 1 1 calc R U .
C32 C 0.0038(16) 0.3856(12) 0.3332(8) 0.091(6) Uani 1 1 d . . .
H32A H -0.002032 0.435494 0.316171 0.136 Uiso 1 1 calc R U .
H32B H 0.016731 0.408523 0.362299 0.136 Uiso 1 1 calc R U .
H32C H -0.067681 0.331745 0.329442 0.136 Uiso 1 1 calc R U .
C33 C 0.1182(16) 0.2413(10) 0.3442(6) 0.074(5) Uani 1 1 d . . .
H33A H 0.127201 0.255529 0.374093 0.110 Uiso 1 1 calc R U .
H33B H 0.179554 0.218708 0.335482 0.110 Uiso 1 1 calc R U .
H33C H 0.043321 0.192793 0.336980 0.110 Uiso 1 1 calc R U .
C34 C 0.1058(15) 0.3127(11) 0.2597(5) 0.073(5) Uani 1 1 d . . .
H34A H 0.158120 0.279051 0.252663 0.109 Uiso 1 1 calc R U .
H34B H 0.122459 0.368606 0.243861 0.109 Uiso 1 1 calc R U .
H34C H 0.026157 0.271838 0.253058 0.109 Uiso 1 1 calc R U .
C35 C 0.6113(17) 0.8205(11) 0.2541(7) 0.083(5) Uani 1 1 d . . .
H35A H 0.615522 0.847214 0.282403 0.124 Uiso 1 1 calc R U .
H35B H 0.551931 0.834490 0.237486 0.124 Uiso 1 1 calc R U .
H35C H 0.685830 0.847684 0.242203 0.124 Uiso 1 1 calc R U .
C36 C 0.6732(13) 0.6752(10) 0.2964(5) 0.059(4) Uani 1 1 d . . .
H36A H 0.656947 0.608338 0.299808 0.088 Uiso 1 1 calc R U .
H36B H 0.661950 0.705589 0.322309 0.088 Uiso 1 1 calc R U .
H36C H 0.752952 0.703896 0.289057 0.088 Uiso 1 1 calc R U .
C37 C 0.6132(17) 0.6477(12) 0.2045(6) 0.079(5) Uani 1 1 d . . .
H37A H 0.580263 0.672519 0.181717 0.119 Uiso 1 1 calc R U .
H37B H 0.582738 0.579081 0.201879 0.119 Uiso 1 1 calc R U .
H37C H 0.697115 0.669213 0.203544 0.119 Uiso 1 1 calc R U .
C38 C 0.3289(18) 0.7756(11) 0.2878(7) 0.085(6) Uani 1 1 d . . .
H38A H 0.405922 0.823189 0.290182 0.128 Uiso 1 1 calc R U .
H38B H 0.308993 0.750929 0.314818 0.128 Uiso 1 1 calc R U .
H38C H 0.272843 0.803796 0.278024 0.128 Uiso 1 1 calc R U .
C39 C 0.1819(14) 0.5838(10) 0.2530(6) 0.070(5) Uani 1 1 d . . .
H39A H 0.184009 0.546626 0.276703 0.105 Uiso 1 1 calc R U .
H39B H 0.162726 0.542955 0.227652 0.105 Uiso 1 1 calc R U .
H39C H 0.123483 0.613476 0.256430 0.105 Uiso 1 1 calc R U .
C40 C 0.3347(19) 0.7191(14) 0.1954(6) 0.093(6) Uani 1 1 d . . .
H40A H 0.329520 0.667100 0.175552 0.139 Uiso 1 1 calc R U .
H40B H 0.407848 0.769980 0.193189 0.139 Uiso 1 1 calc R U .
H40C H 0.270834 0.741821 0.189424 0.139 Uiso 1 1 calc R U .
U3 U 0.08135(4) 0.11101(3) 0.54123(2) 0.04261(12) Uani 1 1 d . . .
Si9 Si -0.0716(4) 0.2440(2) 0.49108(14) 0.0527(9) Uani 1 1 d . . .
Si10 Si 0.1100(3) 0.3369(2) 0.55885(13) 0.0498(9) Uani 1 1 d . . .
Si11 Si 0.3432(4) 0.1789(3) 0.49854(13) 0.0545(10) Uani 1 1 d . . .
Si12 Si 0.3371(4) 0.1003(2) 0.58344(13) 0.0529(9) Uani 1 1 d . . .
O1 O -0.0464(10) 0.0703(7) 0.5987(3) 0.062(3) Uani 1 1 d . . .
N6 N 0.0340(10) 0.2388(7) 0.5274(3) 0.046(2) Uani 1 1 d . . .
N7 N 0.2733(10) 0.1342(7) 0.5417(4) 0.047(2) Uani 1 1 d . . .
N8 N 0.000000 0.000000 0.500000 0.057(5) Uani 1 2 d S . P
C41 C -0.0818(17) 0.1645(11) 0.4446(5) 0.073(5) Uani 1 1 d . . .
H41A H -0.004554 0.173998 0.435444 0.110 Uiso 1 1 calc R U .
H41B H -0.128750 0.178455 0.422518 0.110 Uiso 1 1 calc R U .
H41C H -0.117468 0.099357 0.451539 0.110 Uiso 1 1 calc R U .
C42 C -0.0449(19) 0.3624(11) 0.4716(7) 0.091(7) Uani 1 1 d . . .
H42A H -0.041543 0.407123 0.494656 0.136 Uiso 1 1 calc R U .
H42B H -0.107425 0.360032 0.451499 0.136 Uiso 1 1 calc R U .
H42C H 0.028264 0.382220 0.458237 0.136 Uiso 1 1 calc R U .
C43 C -0.2152(15) 0.2091(14) 0.5128(6) 0.082(5) Uani 1 1 d . . .
H43A H -0.236809 0.144206 0.520659 0.123 Uiso 1 1 calc R U .
H43B H -0.272171 0.214132 0.491966 0.123 Uiso 1 1 calc R U .
H43C H -0.212446 0.250372 0.537109 0.123 Uiso 1 1 calc R U .
C44 C 0.2183(13) 0.4298(9) 0.5322(5) 0.060(4) Uani 1 1 d . . .
H44A H 0.251208 0.400639 0.510880 0.090 Uiso 1 1 calc R U .
H44B H 0.279679 0.467441 0.552292 0.090 Uiso 1 1 calc R U .
H44C H 0.181075 0.470157 0.519374 0.090 Uiso 1 1 calc R U .
C45 C 0.0150(14) 0.3909(11) 0.5853(6) 0.069(5) Uani 1 1 d . . .
H45A H -0.029456 0.411821 0.564620 0.103 Uiso 1 1 calc R U .
H45B H 0.062197 0.444753 0.603391 0.103 Uiso 1 1 calc R U .
H45C H -0.037618 0.344682 0.601734 0.103 Uiso 1 1 calc R U .
C46 C 0.1884(16) 0.2979(10) 0.6007(5) 0.065(4) Uani 1 1 d . . .
H46A H 0.132825 0.253009 0.616813 0.097 Uiso 1 1 calc R U .
H46B H 0.234261 0.352237 0.618801 0.097 Uiso 1 1 calc R U .
H46C H 0.239313 0.268033 0.588452 0.097 Uiso 1 1 calc R U .
C47 C 0.2321(13) 0.1925(11) 0.4611(5) 0.056(3) Uani 1 1 d . . .
H47A H 0.173863 0.131054 0.453538 0.084 Uiso 1 1 calc R U .
H47B H 0.268655 0.219536 0.436274 0.084 Uiso 1 1 calc R U .
H47C H 0.195372 0.233980 0.473741 0.084 Uiso 1 1 calc R U .
C48 C 0.4106(19) 0.1020(15) 0.4736(6) 0.090(6) Uani 1 1 d . . .
H48A H 0.478221 0.102899 0.490702 0.135 Uiso 1 1 calc R U .
H48B H 0.434254 0.124004 0.446447 0.135 Uiso 1 1 calc R U .
H48C H 0.355493 0.037961 0.470326 0.135 Uiso 1 1 calc R U .
C49 C 0.4556(14) 0.2983(12) 0.5095(6) 0.076(5) Uani 1 1 d . . .
H49A H 0.422413 0.339036 0.524745 0.114 Uiso 1 1 calc R U .
H49B H 0.482268 0.325269 0.483447 0.114 Uiso 1 1 calc R U .
H49C H 0.520746 0.292580 0.526091 0.114 Uiso 1 1 calc R U .
C50 C 0.3931(18) 0.0051(12) 0.5694(7) 0.086(6) Uani 1 1 d . . .
H50A H 0.331613 -0.047255 0.554915 0.130 Uiso 1 1 calc R U .
H50B H 0.420499 -0.016290 0.594510 0.130 Uiso 1 1 calc R U .
H50C H 0.456825 0.028418 0.551427 0.130 Uiso 1 1 calc R U .
C51 C 0.4575(15) 0.1989(11) 0.6095(6) 0.070(5) Uani 1 1 d . . .
H51A H 0.527203 0.208335 0.594478 0.106 Uiso 1 1 calc R U .
H51B H 0.471281 0.184365 0.637846 0.106 Uiso 1 1 calc R U .
H51C H 0.437678 0.256112 0.609755 0.106 Uiso 1 1 calc R U .
C52 C 0.2256(14) 0.0563(10) 0.6221(4) 0.057(3) Uani 1 1 d . . .
H52A H 0.194797 0.105645 0.630029 0.086 Uiso 1 1 calc R U .
H52B H 0.260879 0.038873 0.646567 0.086 Uiso 1 1 calc R U .
H52C H 0.163172 0.001388 0.609827 0.086 Uiso 1 1 calc R U .
C65 C -0.109(2) 0.1306(15) 0.6155(8) 0.111(6) Uani 1 1 d . U .
H65A H -0.058464 0.179056 0.635829 0.134 Uiso 1 1 calc R U .
H65B H -0.134765 0.162089 0.593016 0.134 Uiso 1 1 calc R U .
C66 C -0.208(2) 0.0696(13) 0.6352(8) 0.100(5) Uani 1 1 d . U .
H66A H -0.279982 0.065417 0.619559 0.120 Uiso 1 1 calc R U .
H66B H -0.209954 0.094946 0.663666 0.120 Uiso 1 1 calc R U .
C67 C -0.1968(17) -0.0239(12) 0.6361(6) 0.080(4) Uani 1 1 d . U .
H67A H -0.253830 -0.069249 0.616302 0.096 Uiso 1 1 calc R U .
H67B H -0.207872 -0.047467 0.664086 0.096 Uiso 1 1 calc R U .
C68 C -0.0777(16) -0.0091(12) 0.6242(6) 0.072(4) Uani 1 1 d . U .
H68A H -0.024240 0.003729 0.648995 0.086 Uiso 1 1 calc R U .
H68B H -0.074384 -0.065501 0.608540 0.086 Uiso 1 1 calc R U .
U4 U 0.96284(5) 0.94226(4) 0.05487(2) 0.05919(15) Uani 1 1 d . . .
Si13 Si 1.1244(5) 0.8176(5) 0.0930(2) 0.098(2) Uani 1 1 d . . .
Si14 Si 0.9767(6) 0.7297(4) 0.0160(2) 0.0864(16) Uani 1 1 d . . .
Si15 Si 0.7234(5) 0.8327(4) 0.10122(17) 0.0777(14) Uani 1 1 d . . .
Si16 Si 0.6687(4) 0.9140(3) 0.02382(16) 0.0666(12) Uani 1 1 d . . .
O2 O 1.0085(13) 1.0823(10) 0.1014(4) 0.099(4) Uani 1 1 d D . .
N9 N 1.0216(13) 0.8177(10) 0.0543(5) 0.074(3) Uani 1 1 d . . .
N10 N 0.7707(12) 0.8946(9) 0.0571(4) 0.065(3) Uani 1 1 d . . .
N11 N 1.000000 1.000000 0.000000 0.058(4) Uani 1 2 d S . P
C53 C 1.1680(18) 0.9368(15) 0.1242(7) 0.102(6) Uani 1 1 d . . .
H53A H 1.098752 0.950058 0.131364 0.153 Uiso 1 1 calc R U .
H53B H 1.214761 0.986136 0.107627 0.153 Uiso 1 1 calc R U .
H53C H 1.212745 0.934551 0.149557 0.153 Uiso 1 1 calc R U .
C54 C 1.068(2) 0.7252(16) 0.1301(8) 0.110(7) Uani 1 1 d . U .
H54A H 1.049146 0.663258 0.115786 0.165 Uiso 1 1 calc R U .
H54B H 0.998748 0.731153 0.141604 0.165 Uiso 1 1 calc R U .
H54C H 1.126657 0.732545 0.152539 0.165 Uiso 1 1 calc R U .
C55 C 1.260(2) 0.8085(19) 0.0740(9) 0.130(9) Uani 1 1 d . . .
H55A H 1.324136 0.840270 0.094252 0.196 Uiso 1 1 calc R U .
H55B H 1.275285 0.838098 0.047685 0.196 Uiso 1 1 calc R U .
H55C H 1.252786 0.742391 0.070001 0.196 Uiso 1 1 calc R U .
C56 C 0.932(3) 0.6096(16) 0.0346(10) 0.165(13) Uani 1 1 d . . .
H56A H 0.848891 0.579268 0.029415 0.247 Uiso 1 1 calc R U .
H56B H 0.952093 0.613213 0.064318 0.247 Uiso 1 1 calc R U .
H56C H 0.972028 0.573009 0.020024 0.247 Uiso 1 1 calc R U .
C57 C 1.090(3) 0.745(2) -0.0216(10) 0.163(11) Uani 1 1 d . U .
H57A H 1.156562 0.733992 -0.008221 0.245 Uiso 1 1 calc R U .
H57B H 1.113185 0.808242 -0.030982 0.245 Uiso 1 1 calc R U .
H57C H 1.059449 0.699282 -0.045257 0.245 Uiso 1 1 calc R U .
C58 C 0.8494(18) 0.7426(12) -0.0130(6) 0.086(5) Uani 1 1 d . . .
H58A H 0.875126 0.796822 -0.029913 0.129 Uiso 1 1 calc R U .
H58B H 0.795654 0.751863 0.006551 0.129 Uiso 1 1 calc R U .
H58C H 0.810931 0.685968 -0.030925 0.129 Uiso 1 1 calc R U .
C59 C 0.620(2) 0.8709(18) 0.1290(7) 0.109(7) Uani 1 1 d . . .
H59A H 0.557640 0.872148 0.109518 0.164 Uiso 1 1 calc R U .
H59B H 0.658559 0.933726 0.142058 0.164 Uiso 1 1 calc R U .
H59C H 0.587702 0.827187 0.150139 0.164 Uiso 1 1 calc R U .
C60 C 0.851(2) 0.8565(15) 0.1389(6) 0.098(6) Uani 1 1 d . . .
H60A H 0.904257 0.920564 0.136652 0.147 Uiso 1 1 calc R U .
H60B H 0.891225 0.812109 0.132611 0.147 Uiso 1 1 calc R U .
H60C H 0.825668 0.849358 0.167002 0.147 Uiso 1 1 calc R U .
C61 C 0.659(2) 0.7035(13) 0.0899(7) 0.102(7) Uani 1 1 d . . .
H61A H 0.719530 0.678924 0.081620 0.153 Uiso 1 1 calc R U .
H61B H 0.599530 0.689864 0.067424 0.153 Uiso 1 1 calc R U .
H61C H 0.625605 0.673720 0.114595 0.153 Uiso 1 1 calc R U .
C62 C 0.621(2) 1.0111(13) 0.0458(7) 0.094(6) Uani 1 1 d . . .
H62A H 0.688488 1.067716 0.051877 0.141 Uiso 1 1 calc R U .
H62B H 0.582410 0.991989 0.071213 0.141 Uiso 1 1 calc R U .
H62C H 0.567994 1.023904 0.025664 0.141 Uiso 1 1 calc R U .
C63 C 0.5399(16) 0.8067(12) 0.0128(7) 0.086(6) Uani 1 1 d . . .
H63A H 0.509612 0.781898 0.038842 0.128 Uiso 1 1 calc R U .
H63B H 0.561592 0.759392 -0.002966 0.128 Uiso 1 1 calc R U .
H63C H 0.480743 0.822254 -0.003275 0.128 Uiso 1 1 calc R U .
C64 C 0.7254(17) 0.9473(12) -0.0266(5) 0.077(5) Uani 1 1 d . . .
H64A H 0.746604 0.896342 -0.039447 0.115 Uiso 1 1 calc R U .
H64B H 0.793518 1.004094 -0.022884 0.115 Uiso 1 1 calc R U .
H64C H 0.666514 0.959184 -0.044361 0.115 Uiso 1 1 calc R U .
C69 C 1.119(2) 1.151(2) 0.1193(9) 0.164(10) Uani 1 1 d D U .
H69A H 1.176850 1.120378 0.123306 0.197 Uiso 1 1 calc R U .
H69B H 1.148522 1.202330 0.100547 0.197 Uiso 1 1 calc R U .
C70 C 1.098(2) 1.188(2) 0.1576(9) 0.169(9) Uani 1 1 d D U .
H70A H 1.127840 1.257400 0.158951 0.203 Uiso 1 1 calc R U .
H70B H 1.135967 1.166575 0.180564 0.203 Uiso 1 1 calc R U .
C71 C 0.976(2) 1.154(2) 0.1605(9) 0.163(9) Uani 1 1 d D U .
H71A H 0.949502 1.206443 0.169791 0.196 Uiso 1 1 calc R U .
H71B H 0.953897 1.105790 0.180826 0.196 Uiso 1 1 calc R U .
C72 C 0.922(2) 1.116(2) 0.1206(9) 0.157(9) Uani 1 1 d D U .
H72A H 0.906602 1.164176 0.104403 0.188 Uiso 1 1 calc R U .
H72B H 0.849534 1.063533 0.123029 0.188 Uiso 1 1 calc R U .

loop_
_atom_site_aniso_label
_atom_site_aniso_U_11
_atom_site_aniso_U_22
_atom_site_aniso_U_33
_atom_site_aniso_U_23
_atom_site_aniso_U_13
_atom_site_aniso_U_12
U1 0.0390(3) 0.0574(3) 0.0685(3) -0.0158(2) 0.0000(2) 0.0154(2)
U2 0.0420(3) 0.0449(2) 0.0526(3) -0.00339(18) 0.0070(2) 0.00917(18)
Si1 0.049(2) 0.049(2) 0.078(3) 0.0120(18) 0.000(2) 0.0051(17)
Si2 0.056(3) 0.0397(19) 0.137(5) -0.010(2) 0.004(3) 0.0138(18)
Si3 0.062(3) 0.116(4) 0.072(3) 0.018(3) 0.020(3) 0.038(3)
Si4 0.132(6) 0.151(6) 0.077(4) -0.037(4) -0.017(4) 0.093(5)
Si5 0.061(3) 0.054(2) 0.052(2) -0.0081(17) 0.015(2) 0.0025(18)
Si6 0.045(2) 0.0447(18) 0.078(3) 0.0040(18) 0.007(2) 0.0061(16)
Si7 0.049(2) 0.052(2) 0.062(3) 0.0134(17) 0.000(2) 0.0062(17)
Si8 0.056(3) 0.051(2) 0.079(3) 0.0010(19) -0.010(2) 0.0165(18)
N1 0.048(7) 0.035(5) 0.087(6) -0.002(5) -0.002(6) 0.007(4)
N2 0.065(7) 0.087(8) 0.073(7) -0.016(6) 0.013(6) 0.042(6)
N3 0.050(7) 0.043(5) 0.086(8) -0.020(6) -0.011(6) 0.017(5)
N4 0.051(6) 0.044(5) 0.054(6) 0.002(4) 0.003(5) 0.010(4)
N5 0.051(5) 0.042(5) 0.069(8) 0.001(5) -0.006(5) 0.016(4)
C1 0.049(8) 0.054(6) 0.113(12) -0.018(7) -0.020(8) 0.009(5)
C2 0.061(8) 0.065(6) 0.104(11) -0.011(8) -0.011(8) 0.009(6)
C3 0.060(7) 0.072(6) 0.095(10) 0.002(7) -0.014(7) 0.011(5)
C4 0.069(9) 0.072(6) 0.106(11) 0.003(8) 0.003(9) 0.010(6)
C5 0.081(10) 0.090(8) 0.123(13) 0.012(10) 0.009(10) -0.003(7)
C6 0.078(9) 0.097(8) 0.119(13) 0.017(10) 0.014(10) -0.006(8)
C7 0.079(9) 0.104(9) 0.108(12) 0.006(10) 0.008(10) -0.001(8)
C8 0.068(8) 0.086(8) 0.104(11) 0.001(9) 0.002(9) 0.017(6)
C9 0.061(9) 0.064(7) 0.064(8) -0.013(6) -0.005(7) 0.020(6)
C10 0.069(9) 0.061(7) 0.069(7) -0.006(6) -0.001(6) 0.020(6)
C11 0.067(7) 0.079(8) 0.069(7) -0.009(6) -0.001(6) 0.031(6)
C12 0.084(9) 0.105(10) 0.083(9) 0.006(8) 0.012(7) 0.037(9)
C13 0.098(10) 0.132(12) 0.087(10) 0.015(9) 0.013(9) 0.049(10)
C14 0.102(10) 0.142(13) 0.085(10) 0.007(10) 0.000(8) 0.053(11)
C15 0.083(10) 0.146(13) 0.085(10) 0.003(10) -0.007(7) 0.046(10)
C16 0.073(8) 0.128(11) 0.077(9) -0.004(9) -0.007(7) 0.038(9)
C17 0.061(10) 0.077(11) 0.101(14) 0.011(10) 0.005(9) 0.011(8)
C18 0.057(9) 0.061(8) 0.057(9) 0.003(6) 0.013(7) 0.010(7)
C19 0.074(12) 0.090(11) 0.107(14) 0.039(11) -0.009(12) 0.020(10)
C20 0.080(10) 0.040(7) 0.165(14) 0.008(8) 0.014(11) 0.020(7)
C21 0.068(11) 0.063(10) 0.18(2) -0.002(12) -0.002(12) 0.034(8)
C22 0.074(13) 0.054(9) 0.156(15) -0.023(9) 0.000(11) 0.031(8)
C23 0.069(14) 0.110(14) 0.102(13) 0.017(11) 0.011(11) 0.009(11)
C24 0.084(14) 0.132(19) 0.20(3) 0.036(18) 0.029(18) 0.067(15)
C25 0.12(2) 0.142(18) 0.106(15) 0.027(15) 0.039(16) 0.058(14)
C26 0.110(17) 0.181(19) 0.11(2) -0.070(15) -0.032(15) 0.026(17)
C27 0.16(2) 0.19(3) 0.12(2) -0.06(2) 0.011(18) 0.11(2)
C28 0.169(19) 0.180(17) 0.131(15) -0.009(13) -0.026(14) 0.094(14)
C29 0.084(11) 0.090(10) 0.123(14) -0.041(9) 0.021(11) 0.034(9)
C30 0.117(14) 0.111(12) 0.074(10) 0.011(10) 0.008(10) 0.001(10)
C31 0.071(10) 0.057(8) 0.069(11) -0.013(7) -0.002(8) 0.015(7)
C32 0.057(10) 0.069(10) 0.148(19) -0.002(11) 0.028(12) 0.023(8)
C33 0.074(12) 0.054(8) 0.078(11) 0.008(7) -0.002(9) 0.004(7)
C34 0.056(10) 0.060(9) 0.078(10) -0.008(7) -0.010(8) -0.010(7)
C35 0.070(12) 0.062(9) 0.106(15) 0.022(8) 0.001(11) 0.007(7)
C36 0.051(8) 0.056(8) 0.067(9) 0.010(7) -0.006(7) 0.016(6)
C37 0.073(12) 0.081(10) 0.070(10) 0.022(8) 0.014(8) 0.004(9)
C38 0.090(14) 0.053(8) 0.113(13) -0.012(9) 0.000(12) 0.027(8)
C39 0.047(8) 0.059(8) 0.105(14) -0.005(8) -0.015(8) 0.024(7)
C40 0.092(15) 0.093(13) 0.088(12) 0.016(9) -0.021(10) 0.026(11)
U3 0.0385(2) 0.03651(19) 0.0491(3) -0.00058(16) 0.00623(19) 0.00794(16)
Si9 0.049(2) 0.0405(17) 0.066(3) -0.0033(16) -0.0040(19) 0.0136(15)
Si10 0.048(2) 0.0404(17) 0.057(2) -0.0079(15) 0.0033(18) 0.0111(15)
Si11 0.041(2) 0.059(2) 0.058(2) -0.0054(17) 0.0070(18) 0.0102(16)
Si12 0.047(2) 0.0426(17) 0.063(2) -0.0031(16) -0.0024(19) 0.0094(15)
O1 0.068(7) 0.055(5) 0.053(6) -0.001(4) 0.028(5) 0.007(5)
N6 0.049(6) 0.034(4) 0.053(6) -0.012(4) 0.005(4) 0.015(4)
N7 0.049(6) 0.036(5) 0.053(5) -0.002(4) 0.005(4) 0.010(4)
N8 0.054(9) 0.048(7) 0.049(9) -0.039(7) 0.008(7) -0.006(7)
C41 0.082(13) 0.063(8) 0.069(10) -0.012(8) -0.014(8) 0.021(8)
C42 0.099(15) 0.049(8) 0.114(16) 0.019(8) -0.025(12) 0.014(8)
C43 0.048(9) 0.099(12) 0.093(13) -0.008(10) -0.006(8) 0.020(8)
C44 0.052(9) 0.043(6) 0.070(9) -0.014(6) 0.020(7) -0.004(6)
C45 0.052(9) 0.060(8) 0.095(13) -0.022(8) 0.017(8) 0.023(7)
C46 0.089(12) 0.053(7) 0.054(8) -0.020(6) -0.003(8) 0.030(8)
C47 0.041(8) 0.072(9) 0.052(8) 0.002(6) 0.003(6) 0.013(6)
C48 0.099(16) 0.122(14) 0.073(12) -0.001(11) 0.025(11) 0.068(13)
C49 0.046(9) 0.087(10) 0.070(11) 0.008(8) 0.019(8) -0.013(8)
C50 0.086(14) 0.069(9) 0.116(16) 0.010(10) 0.020(11) 0.040(9)
C51 0.061(10) 0.066(8) 0.074(11) 0.006(7) -0.020(8) 0.011(7)
C52 0.067(9) 0.052(7) 0.047(7) 0.000(6) -0.007(7) 0.015(6)
C65 0.116(14) 0.091(10) 0.142(15) 0.031(10) 0.089(12) 0.041(9)
C66 0.096(11) 0.082(8) 0.127(13) 0.020(9) 0.068(10) 0.028(8)
C67 0.076(9) 0.079(7) 0.086(10) 0.019(7) 0.045(8) 0.020(7)
C68 0.066(9) 0.073(8) 0.076(10) 0.018(7) 0.029(8) 0.018(7)
U4 0.0512(3) 0.0689(3) 0.0506(3) 0.0050(2) 0.0055(2) 0.0111(2)
Si13 0.064(3) 0.119(4) 0.107(5) 0.052(4) 0.007(3) 0.021(3)
Si14 0.096(4) 0.088(3) 0.090(4) 0.010(3) 0.017(3) 0.050(3)
Si15 0.072(3) 0.094(3) 0.066(3) 0.016(2) 0.021(3) 0.023(3)
Si16 0.051(3) 0.075(3) 0.068(3) -0.001(2) 0.001(2) 0.015(2)
O2 0.101(10) 0.101(9) 0.072(8) -0.017(7) 0.009(7) 0.005(7)
N9 0.061(8) 0.080(7) 0.085(8) 0.016(6) 0.014(6) 0.028(7)
N10 0.057(7) 0.069(7) 0.062(7) 0.007(5) 0.002(5) 0.014(5)
N11 0.051(10) 0.050(8) 0.062(10) 0.007(7) 0.019(8) 0.001(7)
C53 0.064(13) 0.126(13) 0.094(14) 0.038(11) -0.024(11) 0.004(10)
C54 0.084(12) 0.122(12) 0.111(13) 0.045(11) -0.006(10) 0.014(10)
C55 0.061(13) 0.16(2) 0.17(3) 0.048(17) 0.008(14) 0.029(14)
C56 0.22(4) 0.089(13) 0.20(3) 0.016(16) -0.02(2) 0.064(18)
C57 0.145(16) 0.209(19) 0.147(17) -0.021(14) 0.032(14) 0.075(15)
C58 0.090(12) 0.065(10) 0.086(13) -0.005(9) 0.014(10) 0.006(9)
C59 0.117(17) 0.141(18) 0.083(15) 0.008(13) 0.032(12) 0.059(16)
C60 0.112(15) 0.107(14) 0.080(12) 0.040(11) 0.012(11) 0.039(12)
C61 0.14(2) 0.081(11) 0.085(14) 0.028(9) 0.024(13) 0.033(11)
C62 0.104(17) 0.083(11) 0.111(16) -0.009(11) 0.014(13) 0.054(11)
C63 0.057(10) 0.082(10) 0.105(16) 0.014(10) -0.010(10) 0.008(9)
C64 0.076(12) 0.081(11) 0.066(10) 0.013(8) 0.010(8) 0.015(9)
C69 0.109(12) 0.181(18) 0.163(19) -0.094(16) -0.006(13) 0.012(13)
C70 0.117(13) 0.192(17) 0.163(17) -0.095(14) -0.019(13) 0.026(14)
C71 0.122(13) 0.189(17) 0.166(16) -0.095(14) -0.008(13) 0.051(14)
C72 0.115(13) 0.170(18) 0.169(18) -0.091(16) -0.018(13) 0.042(13)

loop_
_atom_type_symbol
_atom_type_description
_atom_type_scat_dispersion_real
_atom_type_scat_dispersion_imag
_atom_type_scat_source
C C 0.0181 0.0091 'International Tables Vol C Tables 4.2.6.8 and 6.1.1.4'
H H 0.0000 0.0000 'International Tables Vol C Tables 4.2.6.8 and 6.1.1.4'
N N 0.0311 0.0180 'International Tables Vol C Tables 4.2.6.8 and 6.1.1.4'
O O 0.0492 0.0322 'International Tables Vol C Tables 4.2.6.8 and 6.1.1.4'
Si Si 0.2541 0.3302 'International Tables Vol C Tables 4.2.6.8 and 6.1.1.4'
U U -4.3638 13.4090 'International Tables Vol C Tables 4.2.6.8 and 6.1.1.4'

loop_
_exptl_crystal_face_index_h
_exptl_crystal_face_index_k
_exptl_crystal_face_index_l
_exptl_crystal_face_perp_dist
0 0 1 0.0935
1 2 2 0.0717
1 -1 1 0.0738
1 0 1 0.0664
1 -2 1 0.0766
-2 -1 -2 0.0719
1 1 1 0.0706
2 -1 2 0.0649
2 -2 -1 0.0835
1 0 0 0.0689
2 2 1 0.0717
0 2 1 0.0655
2 -1 -1 0.0760
-2 1 1 0.0685
0 -2 -1 0.0792
0 1 -1 0.0619
-1 0 -2 0.0630
-1 2 -2 0.0339
-2 1 -2 0.0438
-7 7 2 0.0438
-4 9 8 0.0594
-6 6 12 0.0699
6 0 13 0.0666
5 -6 14 0.0758
7 -2 -11 0.0900
7 2 -7 0.0777
0 3 -20 0.0869
1 5 -17 0.0744
-6 3 -14 0.0529
-4 -6 -5 0.0742
-3 8 12 0.0602
5 0 15 0.0659
4 -4 17 0.0724

loop_
_geom_angle_atom_site_label_1
_geom_angle_atom_site_label_2
_geom_angle_atom_site_label_3
_geom_angle
_geom_angle_site_symmetry_3
N3 U1 N2 120.2(5) .
N3 U1 N1 93.7(5) .
N2 U1 N1 109.2(5) .
N3 U1 C1 107.1(6) .
N2 U1 C1 125.2(6) .
N1 U1 C1 92.6(5) .
N3 U1 C9 73.4(5) .
N2 U1 C9 88.0(5) .
N1 U1 C9 162.3(5) .
C1 U1 C9 80.2(6) .
N3 U1 Si2 120.6(4) .
N2 U1 Si2 96.8(4) .
N1 U1 Si2 27.4(3) .
C1 U1 Si2 80.0(4) .
C9 U1 Si2 158.6(3) .
N3 U1 Si3 102.0(4) .
N2 U1 Si3 26.5(4) .
N1 U1 Si3 93.2(3) .
C1 U1 Si3 149.9(5) .
C9 U1 Si3 101.1(4) .
Si2 U1 Si3 92.00(14) .
N3 U1 U2 33.0(3) .
N2 U1 U2 118.7(4) .
N1 U1 U2 121.0(3) .
C1 U1 U2 86.7(4) .
C9 U1 U2 43.0(3) .
Si2 U1 U2 143.02(11) .
Si3 U1 U2 114.98(11) .
N3 U2 N5 104.4(4) .
N3 U2 N4 101.1(5) .
N5 U2 N4 108.9(4) .
N3 U2 C10 107.3(6) .
N5 U2 C10 95.2(5) .
N4 U2 C10 136.6(5) .
N3 U2 C9 76.8(5) .
N5 U2 C9 112.2(5) .
N4 U2 C9 138.0(5) .
C10 U2 C9 31.9(6) .
N3 U2 Si8 133.3(3) .
N5 U2 Si8 28.9(3) .
N4 U2 Si8 99.4(3) .
C10 U2 Si8 84.5(4) .
C9 U2 Si8 112.5(4) .
N3 U2 Si6 111.3(4) .
N5 U2 Si6 127.0(4) .
N4 U2 Si6 27.8(3) .
C10 U2 Si6 109.5(5) .
C9 U2 Si6 113.2(4) .
Si8 U2 Si6 106.33(12) .
N3 U2 U1 32.7(3) .
N5 U2 U1 123.4(3) .
N4 U2 U1 113.4(3) .
C10 U2 U1 78.8(5) .
C9 U2 U1 46.8(4) .
Si8 U2 U1 145.70(10) .
Si6 U2 U1 107.43(7) .
N1 Si1 C17 110.1(8) .
N1 Si1 C19 117.0(9) .
C17 Si1 C19 104.9(10) .
N1 Si1 C18 113.7(7) .
C17 Si1 C18 108.6(8) .
C19 Si1 C18 101.7(8) .
N1 Si2 C20 112.4(8) .
N1 Si2 C22 109.0(8) .
C20 Si2 C22 106.6(10) .
N1 Si2 C21 114.4(7) .
C20 Si2 C21 109.0(10) .
C22 Si2 C21 104.8(10) .
N1 Si2 U1 37.8(5) .
C20 Si2 U1 116.4(7) .
C22 Si2 U1 72.2(6) .
C21 Si2 U1 133.5(7) .
N2 Si3 C23 108.9(9) .
N2 Si3 C24 112.1(10) .
C23 Si3 C24 105.4(13) .
N2 Si3 C25 116.1(11) .
C23 Si3 C25 106.8(11) .
C24 Si3 C25 106.8(13) .
N2 Si3 U1 36.8(5) .
C23 Si3 U1 73.0(7) .
C24 Si3 U1 114.9(9) .
C25 Si3 U1 136.8(9) .
N2 Si4 C26 109.4(11) .
N2 Si4 C28 113.5(11) .
C26 Si4 C28 107.9(15) .
N2 Si4 C27 113.9(10) .
C26 Si4 C27 104.7(13) .
C28 Si4 C27 106.9(15) .
N4 Si5 C31 110.4(7) .
N4 Si5 C30 113.9(8) .
C31 Si5 C30 105.5(11) .
N4 Si5 C29 111.6(9) .
C31 Si5 C29 108.5(8) .
C30 Si5 C29 106.6(12) .
N4 Si6 C33 113.3(7) .
N4 Si6 C32 114.1(7) .
C33 Si6 C32 107.5(10) .
N4 Si6 C34 106.7(7) .
C33 Si6 C34 105.7(8) .
C32 Si6 C34 109.1(10) .
N4 Si6 U2 38.9(4) .
C33 Si6 U2 123.2(7) .
C32 Si6 U2 128.4(7) .
C34 Si6 U2 67.8(5) .
N5 Si7 C36 111.8(7) .
N5 Si7 C37 109.7(7) .
C36 Si7 C37 108.3(9) .
N5 Si7 C35 115.1(8) .
C36 Si7 C35 104.0(8) .
C37 Si7 C35 107.7(9) .
N5 Si8 C39 107.9(6) .
N5 Si8 C38 112.7(8) .
C39 Si8 C38 105.4(9) .
N5 Si8 C40 113.4(9) .
C39 Si8 C40 107.6(9) .
C38 Si8 C40 109.4(10) .
N5 Si8 U2 39.3(4) .
C39 Si8 U2 69.3(5) .
C38 Si8 U2 130.6(7) .
C40 Si8 U2 119.2(7) .
Si2 N1 Si1 117.7(8) .
Si2 N1 U1 114.8(7) .
Si1 N1 U1 124.6(6) .
Si3 N2 Si4 119.2(9) .
Si3 N2 U1 116.7(7) .
Si4 N2 U1 124.1(8) .
U1 N3 U2 114.3(5) .
Si5 N4 Si6 124.5(8) .
Si5 N4 U2 122.2(6) .
Si6 N4 U2 113.3(6) .
Si7 N5 Si8 119.2(7) .
Si7 N5 U2 125.0(6) .
Si8 N5 U2 111.8(6) .
C2 C1 U1 169.4(16) .
C1 C2 C3 178(3) .
C8 C3 C2 123(2) .
C8 C3 C4 114.5(18) .
C2 C3 C4 122(2) .
C5 C4 C3 124(2) .
C4 C5 C6 118(2) .
C7 C6 C5 120(2) .
C6 C7 C8 120(3) .
C7 C8 C3 123(2) .
C10 C9 U2 67.6(10) .
C10 C9 U1 157.6(12) .
U2 C9 U1 90.1(5) .
C9 C10 C11 124.2(16) .
C9 C10 U2 80.4(11) .
C11 C10 U2 154.3(12) .
C16 C11 C12 110(2) .
C16 C11 C10 124(2) .
C12 C11 C10 125.9(18) .
C13 C12 C11 125(2) .
C12 C13 C14 122(3) .
C13 C14 C15 116(2) .
C16 C15 C14 120(2) .
C15 C16 C11 127(2) .
N8 U3 N6 111.9(3) .
N8 U3 N7 107.1(2) .
N6 U3 N7 114.6(4) .
N8 U3 O1 100.1(2) .
N6 U3 O1 93.7(4) .
N7 U3 O1 128.3(4) .
N8 U3 Si10 139.99(7) .
N6 U3 Si10 28.3(3) .
N7 U3 Si10 96.1(3) .
O1 U3 Si10 89.8(2) .
N8 U3 Si11 97.05(6) .
N6 U3 Si11 97.6(3) .
N7 U3 Si11 26.6(3) .
O1 U3 Si11 154.3(3) .
Si10 U3 Si11 89.28(10) .
N8 U3 Si12 112.13(6) .
N6 U3 Si12 129.0(3) .
N7 U3 Si12 26.1(3) .
O1 U3 Si12 102.7(3) .
Si10 U3 Si12 103.06(9) .
Si11 U3 Si12 52.64(11) .
N8 U3 U3 0.0 2_556
N6 U3 U3 111.9(3) 2_556
N7 U3 U3 107.1(2) 2_556
O1 U3 U3 100.1(2) 2_556
Si10 U3 U3 139.99(7) 2_556
Si11 U3 U3 97.05(6) 2_556
Si12 U3 U3 112.13(6) 2_556
N6 Si9 C43 111.4(8) .
N6 Si9 C41 111.1(7) .
C43 Si9 C41 107.8(9) .
N6 Si9 C42 114.0(7) .
C43 Si9 C42 106.5(10) .
C41 Si9 C42 105.7(9) .
N6 Si10 C45 112.8(7) .
N6 Si10 C44 114.3(6) .
C45 Si10 C44 108.3(8) .
N6 Si10 C46 107.2(6) .
C45 Si10 C46 106.0(8) .
C44 Si10 C46 107.8(8) .
N6 Si10 U3 38.5(4) .
C45 Si10 U3 130.1(5) .
C44 Si10 U3 120.6(5) .
C46 Si10 U3 69.3(4) .
N7 Si11 C48 113.3(8) .
N7 Si11 C47 106.8(7) .
C48 Si11 C47 108.2(8) .
N7 Si11 C49 112.9(7) .
C48 Si11 C49 108.4(10) .
C47 Si11 C49 107.1(8) .
N7 Si11 U3 36.3(4) .
C48 Si11 U3 126.6(8) .
C47 Si11 U3 70.5(5) .
C49 Si11 U3 123.3(6) .
N7 Si12 C50 112.7(8) .
N7 Si12 C51 112.4(7) .
C50 Si12 C51 107.8(9) .
N7 Si12 C52 108.1(7) .
C50 Si12 C52 108.0(8) .
C51 Si12 C52 107.5(8) .
N7 Si12 U3 35.5(4) .
C50 Si12 U3 123.2(7) .
C51 Si12 U3 126.5(6) .
C52 Si12 U3 72.7(5) .
C68 O1 C65 103.9(13) .
C68 O1 U3 132.1(10) .
C65 O1 U3 124.0(10) .
Si10 N6 Si9 119.9(6) .
Si10 N6 U3 113.3(6) .
Si9 N6 U3 126.8(5) .
Si11 N7 Si12 124.4(7) .
Si11 N7 U3 117.1(6) .
Si12 N7 U3 118.4(6) .
U3 N8 U3 180.0 2_556
C66 C65 O1 107.0(16) .
C65 C66 C67 108.0(18) .
C66 C67 C68 104.3(15) .
O1 C68 C67 106.9(16) .
N11 U4 N10 106.5(4) .
N11 U4 N9 106.8(4) .
N10 U4 N9 109.7(5) .
N11 U4 O2 100.9(4) .
N10 U4 O2 97.7(5) .
N9 U4 O2 132.8(6) .
N11 U4 Si15 135.68(11) .
N10 U4 Si15 29.4(4) .
N9 U4 Si15 93.3(4) .
O2 U4 Si15 92.6(4) .
N11 U4 Si13 118.71(12) .
N10 U4 Si13 122.8(4) .
N9 U4 Si13 27.1(4) .
O2 U4 Si13 105.7(4) .
Si15 U4 Si13 97.16(15) .
N11 U4 U4 0.0 2_775
N10 U4 U4 106.5(4) 2_775
N9 U4 U4 106.8(4) 2_775
O2 U4 U4 100.9(4) 2_775
Si15 U4 U4 135.67(10) 2_775
Si13 U4 U4 118.71(12) 2_775
N9 Si13 C55 114.9(11) .
N9 Si13 C54 113.2(9) .
C55 Si13 C54 108.4(13) .
N9 Si13 C53 107.1(9) .
C55 Si13 C53 105.8(12) .
C54 Si13 C53 106.9(11) .
N9 Si13 U4 35.8(5) .
C55 Si13 U4 128.3(9) .
C54 Si13 U4 122.0(9) .
C53 Si13 U4 71.4(6) .
N9 Si14 C56 114.4(12) .
N9 Si14 C57 110.2(12) .
C56 Si14 C57 110.2(16) .
N9 Si14 C58 107.4(8) .
C56 Si14 C58 107.8(13) .
C57 Si14 C58 106.5(13) .
N10 Si15 C59 113.9(10) .
N10 Si15 C61 113.2(8) .
C59 Si15 C61 108.0(12) .
N10 Si15 C60 107.9(9) .
C59 Si15 C60 105.4(11) .
C61 Si15 C60 108.0(11) .
N10 Si15 U4 38.7(5) .
C59 Si15 U4 134.6(9) .
C61 Si15 U4 116.4(8) .
C60 Si15 U4 70.6(7) .
N10 Si16 C64 111.6(9) .
N10 Si16 C63 112.0(8) .
C64 Si16 C63 105.5(9) .
N10 Si16 C62 110.9(9) .
C64 Si16 C62 107.8(10) .
C63 Si16 C62 108.9(10) .
C72 O2 C69 102.2(17) .
C72 O2 U4 124.8(12) .
C69 O2 U4 132.9(14) .
Si14 N9 Si13 120.5(9) .
Si14 N9 U4 122.2(8) .
Si13 N9 U4 117.1(8) .
Si16 N10 Si15 118.2(9) .
Si16 N10 U4 129.7(8) .
Si15 N10 U4 112.0(7) .
U4 N11 U4 179.998(13) 2_775
C70 C69 O2 108.1(19) .
C69 C70 C71 106(2) .
C70 C71 C72 108(2) .
C71 C72 O2 103.8(19) .

loop_
_geom_bond_atom_site_label_1
_geom_bond_atom_site_label_2
_geom_bond_distance
_geom_bond_site_symmetry_2
U1 N3 2.146(11) .
U1 N2 2.306(15) .
U1 N1 2.307(14) .
U1 C1 2.466(16) .
U1 C9 2.641(18) .
U1 Si2 3.419(5) .
U1 Si3 3.438(6) .
U1 U2 3.6201(7) .
U2 N3 2.163(13) .
U2 N5 2.279(11) .
U2 N4 2.310(13) .
U2 C10 2.317(17) .
U2 C9 2.470(16) .
U2 Si8 3.342(4) .
U2 Si6 3.379(4) .
Si1 N1 1.741(15) .
Si1 C17 1.85(2) .
Si1 C19 1.870(19) .
Si1 C18 1.890(14) .
Si2 N1 1.733(12) .
Si2 C20 1.87(2) .
Si2 C22 1.90(2) .
Si2 C21 1.91(2) .
Si3 N2 1.717(16) .
Si3 C23 1.85(2) .
Si3 C24 1.87(2) .
Si3 C25 1.90(2) .
Si4 N2 1.733(15) .
Si4 C26 1.85(3) .
Si4 C28 1.87(3) .
Si4 C27 1.91(2) .
Si5 N4 1.716(12) .
Si5 C31 1.811(18) .
Si5 C30 1.86(2) .
Si5 C29 1.876(19) .
Si6 N4 1.717(12) .
Si6 C33 1.867(17) .
Si6 C32 1.867(19) .
Si6 C34 1.916(17) .
Si7 N5 1.733(13) .
Si7 C36 1.860(15) .
Si7 C37 1.871(19) .
Si7 C35 1.879(16) .
Si8 N5 1.740(13) .
Si8 C39 1.886(16) .
Si8 C38 1.891(17) .
Si8 C40 1.90(2) .
C1 C2 1.22(2) .
C2 C3 1.39(3) .
C3 C8 1.38(3) .
C3 C4 1.42(3) .
C4 C5 1.33(3) .
C5 C6 1.42(4) .
C6 C7 1.34(3) .
C7 C8 1.36(3) .
C9 C10 1.33(2) .
C10 C11 1.48(3) .
C11 C16 1.39(3) .
C11 C12 1.40(3) .
C12 C13 1.35(3) .
C13 C14 1.36(3) .
C14 C15 1.39(3) .
C15 C16 1.34(3) .
U3 N8 2.0464(4) .
U3 N6 2.269(11) .
U3 N7 2.281(12) .
U3 O1 2.465(10) .
U3 Si10 3.351(3) .
U3 Si11 3.428(4) .
U3 Si12 3.453(4) .
U3 U3 4.0929(8) 2_556
Si9 N6 1.747(12) .
Si9 C43 1.855(19) .
Si9 C41 1.863(16) .
Si9 C42 1.863(16) .
Si10 N6 1.728(9) .
Si10 C45 1.863(15) .
Si10 C44 1.865(14) .
Si10 C46 1.869(17) .
Si11 N7 1.724(13) .
Si11 C48 1.831(18) .
Si11 C47 1.867(15) .
Si11 C49 1.885(15) .
Si12 N7 1.725(12) .
Si12 C50 1.851(18) .
Si12 C51 1.858(15) .
Si12 C52 1.880(17) .
O1 C68 1.448(19) .
O1 C65 1.49(2) .
C65 C66 1.46(3) .
C66 C67 1.48(3) .
C67 C68 1.49(3) .
U4 N11 2.0261(6) .
U4 N10 2.246(14) .
U4 N9 2.246(15) .
U4 O2 2.441(13) .
U4 Si15 3.334(5) .
U4 Si13 3.419(7) .
U4 U4 4.0523(11) 2_775
Si13 N9 1.751(16) .
Si13 C55 1.86(3) .
Si13 C54 1.87(2) .
Si13 C53 1.93(2) .
Si14 N9 1.716(16) .
Si14 C56 1.86(3) .
Si14 C57 1.86(3) .
Si14 C58 1.87(2) .
Si15 N10 1.763(15) .
Si15 C59 1.83(2) .
Si15 C61 1.866(19) .
Si15 C60 1.88(2) .
Si16 N10 1.736(15) .
Si16 C64 1.836(18) .
Si16 C63 1.864(16) .
Si16 C62 1.886(18) .
O2 C72 1.48(2) .
O2 C69 1.49(2) .
C69 C70 1.41(2) .
C70 C71 1.43(2) .
C71 C72 1.43(2) .

loop_
_geom_torsion_atom_site_label_1
_geom_torsion_atom_site_label_2
_geom_torsion_atom_site_label_3
_geom_torsion_atom_site_label_4
_geom_torsion
C20 Si2 N1 Si1 57.0(12)
C22 Si2 N1 Si1 175.0(9)
C21 Si2 N1 Si1 -68.1(13)
U1 Si2 N1 Si1 161.6(13)
C20 Si2 N1 U1 -104.6(10)
C22 Si2 N1 U1 13.5(10)
C21 Si2 N1 U1 130.4(11)
C17 Si1 N1 Si2 -99.9(10)
C19 Si1 N1 Si2 19.8(12)
C18 Si1 N1 Si2 137.9(8)
C17 Si1 N1 U1 59.7(10)
C19 Si1 N1 U1 179.4(8)
C18 Si1 N1 U1 -62.5(10)
C23 Si3 N2 Si4 166.1(11)
C24 Si3 N2 Si4 -77.6(15)
C25 Si3 N2 Si4 45.6(14)
U1 Si3 N2 Si4 180.0(15)
C23 Si3 N2 U1 -13.8(12)
C24 Si3 N2 U1 102.4(12)
C25 Si3 N2 U1 -134.4(10)
C26 Si4 N2 Si3 163.2(13)
C28 Si4 N2 Si3 -76.2(16)
C27 Si4 N2 Si3 46.4(16)
C26 Si4 N2 U1 -16.9(15)
C28 Si4 N2 U1 103.8(15)
C27 Si4 N2 U1 -133.7(13)
C31 Si5 N4 Si6 155.0(9)
C30 Si5 N4 Si6 36.4(14)
C29 Si5 N4 Si6 -84.3(11)
C31 Si5 N4 U2 -27.9(10)
C30 Si5 N4 U2 -146.5(11)
C29 Si5 N4 U2 92.8(10)
C33 Si6 N4 Si5 -68.1(11)
C32 Si6 N4 Si5 55.3(13)
C34 Si6 N4 Si5 175.9(9)
U2 Si6 N4 Si5 177.3(13)
C33 Si6 N4 U2 114.6(8)
C32 Si6 N4 U2 -121.9(10)
C34 Si6 N4 U2 -1.4(9)
C36 Si7 N5 Si8 142.8(8)
C37 Si7 N5 Si8 -97.0(10)
C35 Si7 N5 Si8 24.5(12)
C36 Si7 N5 U2 -61.5(10)
C37 Si7 N5 U2 58.6(11)
C35 Si7 N5 U2 -179.8(9)
C39 Si8 N5 Si7 169.8(9)
C38 Si8 N5 Si7 -74.3(11)
C40 Si8 N5 Si7 50.7(11)
U2 Si8 N5 Si7 158.7(13)
C39 Si8 N5 U2 11.1(10)
C38 Si8 N5 U2 127.0(8)
C40 Si8 N5 U2 -108.0(9)
C8 C3 C4 C5 1(3)
C2 C3 C4 C5 -179(2)
C3 C4 C5 C6 -4(4)
C4 C5 C6 C7 5(4)
C5 C6 C7 C8 -3(4)
C6 C7 C8 C3 0(4)
C2 C3 C8 C7 -179(2)
C4 C3 C8 C7 1(3)
U2 C9 C10 C11 171.9(19)
U1 C9 C10 C11 166(3)
U1 C9 C10 U2 -6(4)
C9 C10 C11 C16 127(2)
U2 C10 C11 C16 -71(4)
C9 C10 C11 C12 -60(3)
U2 C10 C11 C12 101(3)
C16 C11 C12 C13 2(3)
C10 C11 C12 C13 -172(2)
C11 C12 C13 C14 -6(4)
C12 C13 C14 C15 6(4)
C13 C14 C15 C16 -2(4)
C14 C15 C16 C11 -2(4)
C12 C11 C16 C15 3(3)
C10 C11 C16 C15 176(2)
C45 Si10 N6 Si9 50.9(11)
C44 Si10 N6 Si9 -73.4(10)
C46 Si10 N6 Si9 167.2(8)
U3 Si10 N6 Si9 177.3(12)
C45 Si10 N6 U3 -126.4(8)
C44 Si10 N6 U3 109.3(8)
C46 Si10 N6 U3 -10.1(9)
C43 Si9 N6 Si10 -91.6(10)
C41 Si9 N6 Si10 148.3(9)
C42 Si9 N6 Si10 29.0(12)
C43 Si9 N6 U3 85.3(10)
C41 Si9 N6 U3 -34.8(11)
C42 Si9 N6 U3 -154.1(10)
C48 Si11 N7 Si12 55.5(11)
C47 Si11 N7 Si12 174.5(7)
C49 Si11 N7 Si12 -68.1(10)
U3 Si11 N7 Si12 176.2(10)
C48 Si11 N7 U3 -120.7(9)
C47 Si11 N7 U3 -1.8(7)
C49 Si11 N7 U3 115.6(8)
C50 Si12 N7 Si11 -60.4(10)
C51 Si12 N7 Si11 61.7(10)
C52 Si12 N7 Si11 -179.8(7)
U3 Si12 N7 Si11 -176.2(10)
C50 Si12 N7 U3 115.8(8)
C51 Si12 N7 U3 -122.1(8)
C52 Si12 N7 U3 -3.6(7)
C68 O1 C65 C66 -25(3)
U3 O1 C65 C66 156.3(16)
O1 C65 C66 C67 8(3)
C65 C66 C67 C68 11(3)
C65 O1 C68 C67 32(2)
U3 O1 C68 C67 -149.2(12)
C66 C67 C68 O1 -27(2)
C56 Si14 N9 Si13 50.2(17)
C57 Si14 N9 Si13 -74.6(16)
C58 Si14 N9 Si13 169.8(10)
C56 Si14 N9 U4 -134.4(15)
C57 Si14 N9 U4 100.7(15)
C58 Si14 N9 U4 -14.9(12)
C55 Si13 N9 Si14 54.0(15)
C54 Si13 N9 Si14 -71.4(15)
C53 Si13 N9 Si14 171.1(11)
U4 Si13 N9 Si14 175.6(16)
C55 Si13 N9 U4 -121.6(12)
C54 Si13 N9 U4 113.0(12)
C53 Si13 N9 U4 -4.5(12)
C64 Si16 N10 Si15 -163.3(9)
C63 Si16 N10 Si15 -45.3(12)
C62 Si16 N10 Si15 76.6(11)
C64 Si16 N10 U4 19.7(12)
C63 Si16 N10 U4 137.7(10)
C62 Si16 N10 U4 -100.4(11)
C59 Si15 N10 Si16 -45.1(13)
C61 Si15 N10 Si16 78.7(13)
C60 Si15 N10 Si16 -161.8(10)
U4 Si15 N10 Si16 -177.5(13)
C59 Si15 N10 U4 132.4(10)
C61 Si15 N10 U4 -103.8(11)
C60 Si15 N10 U4 15.8(11)
C72 O2 C69 C70 26(4)
U4 O2 C69 C70 -151(2)
O2 C69 C70 C71 -9(5)
C69 C70 C71 C72 -13(5)
C70 C71 C72 O2 29(4)
C69 O2 C72 C71 -33(4)
U4 O2 C72 C71 145(2)
